data_7036413
loop_
_publ_author_name
'Ramakrishna, Buthanapalli'
'Nagarajaprakash, R.'
'Veena, V.'
'Sakthivel, N.'
'Manimaran, Bala'

_publ_section_title
;
 Self-assembly of oxamidato bridged ester functionalised dirhenium
 metallastirrups: synthesis, characterisation and cytotoxicity studies.
;
_journal_issue 40
_journal_name_full 'Dalton transactions (Cambridge, England : 2003)'
_journal_page_first 17629
_journal_page_last 17638
_journal_paper_doi 10.1039/c5dt02205c
_journal_volume 44
_journal_year 2015
_chemical_formula_moiety 'C36 H26 N4 O12 Re2'
_chemical_formula_sum 'C36 H26 N4 O12 Re2'
_chemical_formula_weight 1079.01
_chemical_name_systematic
;
 ? 
;
_space_group_crystal_system triclinic
_space_group_IT_number 2
_space_group_name_Hall '-P 1'
_space_group_name_H-M_alt 'P -1'
_symmetry_space_group_name_Hall '-P 1'
_symmetry_space_group_name_H-M 'P -1'
_atom_sites_solution_hydrogens geom
_atom_sites_solution_primary direct
_atom_sites_solution_secondary difmap
_audit_creation_date 2015-03-17
_audit_creation_method
;
Olex2 1.2
(compiled 2014.05.21 svn.r2940 for OlexSys, GUI svn.r4846)
;
_audit_update_record
;
2015-06-04 deposited with the CCDC.
2015-09-07 downloaded from the CCDC.
;
_cell_angle_alpha 68.875(3)
_cell_angle_beta 71.963(4)
_cell_angle_gamma 88.975(3)
_cell_formula_units_Z 2
_cell_length_a 10.8506(4)
_cell_length_b 13.0413(4)
_cell_length_c 14.1715(6)
_cell_measurement_reflns_used 7171
_cell_measurement_temperature 121(2)
_cell_measurement_theta_max 29.0891
_cell_measurement_theta_min 3.7041
_cell_volume 1768.70(13)
_computing_cell_refinement
;
CrysAlisPro, Agilent Technologies,
Version 1.171.36.21 (release 14-08-2012 CrysAlis171 .NET)
(compiled Sep 14 2012,17:21:16)
;
_computing_data_collection
;
CrysAlisPro, Agilent Technologies,
Version 1.171.36.21 (release 14-08-2012 CrysAlis171 .NET)
(compiled Sep 14 2012,17:21:16)
;
_computing_data_reduction
;
CrysAlisPro, Agilent Technologies,
Version 1.171.36.21 (release 14-08-2012 CrysAlis171 .NET)
(compiled Sep 14 2012,17:21:16)
;
_computing_molecular_graphics 'Olex2 (Dolomanov et al., 2009)'
_computing_publication_material 'Olex2 (Dolomanov et al., 2009)'
_computing_structure_refinement 'ShelXL (Sheldrick, 2008)'
_computing_structure_solution 'ShelXS (Sheldrick, 2008)'
_diffrn_ambient_temperature 121(2)
_diffrn_detector_area_resol_mean 15.9821
_diffrn_measured_fraction_theta_full 0.994
_diffrn_measured_fraction_theta_max 0.854
_diffrn_measurement_details
;
  1 omega  -25.00    0.00   1.0000   40.0000
omega____ theta____ kappa____ phi______ frames
    -      -17.1835  -99.0000 -180.0000 25

  2 omega  -23.00   25.00   1.0000   40.0000
omega____ theta____ kappa____ phi______ frames
    -      -17.1835  -99.0000    0.0000 48

  3 omega  -24.00   24.00   1.0000   40.0000
omega____ theta____ kappa____ phi______ frames
    -      -17.1835  -99.0000 -150.0000 48

  4 omega  -33.00   38.00   1.0000   40.0000
omega____ theta____ kappa____ phi______ frames
    -      -17.1835   57.0000  -30.0000 71

  5 omega  -81.00   47.00   1.0000   40.0000
omega____ theta____ kappa____ phi______ frames
    -      -17.1835    0.0000  120.0000 128

  6 omega  -82.00    7.00   1.0000   40.0000
omega____ theta____ kappa____ phi______ frames
    -      -17.1835  -77.0000  120.0000 89

  7 omega  -86.00  -45.00   1.0000   40.0000
omega____ theta____ kappa____ phi______ frames
    -      -17.1835  -57.0000   30.0000 41

  8 omega  -39.00   52.00   1.0000   40.0000
omega____ theta____ kappa____ phi______ frames
    -      -17.1835   57.0000 -180.0000 91
;
_diffrn_measurement_device_type 'Xcalibur, Eos'
_diffrn_measurement_method '\w scans'
_diffrn_orient_matrix_UB_11 0.0564155000
_diffrn_orient_matrix_UB_12 0.0168363000
_diffrn_orient_matrix_UB_13 -0.0460647000
_diffrn_orient_matrix_UB_21 0.0398988000
_diffrn_orient_matrix_UB_22 -0.0161139000
_diffrn_orient_matrix_UB_23 0.0331024000
_diffrn_orient_matrix_UB_31 -0.0022562000
_diffrn_orient_matrix_UB_32 -0.0538049000
_diffrn_orient_matrix_UB_33 -0.0012479000
_diffrn_radiation_monochromator graphite
_diffrn_radiation_type MoK\a
_diffrn_radiation_wavelength 0.71073
_diffrn_reflns_av_R_equivalents 0.0320
_diffrn_reflns_av_unetI/netI 0.0451
_diffrn_reflns_limit_h_max 13
_diffrn_reflns_limit_h_min -14
_diffrn_reflns_limit_k_max 17
_diffrn_reflns_limit_k_min -16
_diffrn_reflns_limit_l_max 18
_diffrn_reflns_limit_l_min -18
_diffrn_reflns_number 19179
_diffrn_reflns_theta_full 25.00
_diffrn_reflns_theta_max 29.15
_diffrn_reflns_theta_min 3.71
_diffrn_source 'Enhance (Mo) X-ray Source'
_exptl_absorpt_coefficient_mu 6.909
_exptl_absorpt_correction_T_max 1.00000
_exptl_absorpt_correction_T_min 0.66379
_exptl_absorpt_correction_type multi-scan
_exptl_absorpt_process_details
;
CrysAlisPro, Agilent Technologies,
Version 1.171.36.21 (release 14-08-2012 CrysAlis171 .NET)
(compiled Sep 14 2012,17:21:16)
Empirical absorption correction using spherical harmonics,
 implemented in SCALE3 ABSPACK scaling algorithm.
;
_exptl_crystal_colour block
_exptl_crystal_density_diffrn 2.026
_exptl_crystal_density_method 'not measured'
_exptl_crystal_description block
_exptl_crystal_F_000 1032
_exptl_crystal_size_max 0.2
_exptl_crystal_size_mid 0.2
_exptl_crystal_size_min 0.02
_refine_diff_density_max 0.868
_refine_diff_density_min -1.127
_refine_diff_density_rms 0.137
_refine_ls_extinction_method none
_refine_ls_goodness_of_fit_ref 1.024
_refine_ls_hydrogen_treatment constr
_refine_ls_matrix_type full
_refine_ls_number_parameters 551
_refine_ls_number_reflns 8155
_refine_ls_number_restraints 504
_refine_ls_restrained_S_all 0.995
_refine_ls_R_factor_all 0.0410
_refine_ls_R_factor_gt 0.0272
_refine_ls_shift/su_max 0.002
_refine_ls_shift/su_mean 0.000
_refine_ls_structure_factor_coef Fsqd
_refine_ls_weighting_details 'calc w=1/[\s^2^(Fo^2^)+(0.0202P)^2^+0.0000P] where P=(Fo^2^+2Fc^2^)/3'
_refine_ls_weighting_scheme calc
_refine_ls_wR_factor_gt 0.0514
_refine_ls_wR_factor_ref 0.0554
_reflns_number_gt 6552
_reflns_number_total 8155
_reflns_threshold_expression >2sigma(I)
_cod_data_source_file c5dt02205c2.cif
_cod_data_source_block 4
_cod_depositor_comments 'Adding full bibliography for 7036411--7036414.cif.'
_cod_original_cell_volume 1768.71(12)
_cod_database_code 7036413
_chemical_oxdiff_formula 'C28 H23 N4 O2 Re2'
_chemical_oxdiff_usercomment '120K, YELLOW COLOR BLOCK,'
_reflns_odcompleteness_completeness 99.50
_reflns_odcompleteness_iscentric 1
_reflns_odcompleteness_theta 26.32
_olex2_refinement_description
;
1. Fixed Uiso
 At 1.2 times of:
  All C(H) groups, All C(H,H) groups
2. Uiso/Uaniso restraints and constraints
All non-hydrogen atoms have similar U: within 1.7A with sigma of 0.04 and sigma
for terminal atoms of 0.08
Uanis(C35) = Uanis(C1H)
Uanis(C30) = Uanis(C1B) = Uanis(C29) = Uanis(C1A)
3. Others
 Sof(C1A)=Sof(H1AA)=Sof(H1AB)=Sof(C1B)=Sof(H1BA)=Sof(H1BB)=Sof(O13)=Sof(O14)=
 Sof(C1C)=Sof(C1D)=Sof(H1D)=Sof(C1E)=Sof(H1E)=Sof(C1F)=Sof(H1F)=Sof(C1G)=
 Sof(C1H)=Sof(H1H)=Sof(O15)=1-FVAR(1)
 Sof(C34)=Sof(H34)=Sof(C33)=Sof(H33)=Sof(C32)=Sof(C36)=Sof(H36)=Sof(C35)=
 Sof(H35)=Sof(O12)=Sof(O11)=Sof(C30)=Sof(H30A)=Sof(H30B)=Sof(C31)=Sof(C29)=
 Sof(H29A)=Sof(H29B)=Sof(O10)=FVAR(1)
4.a Secondary CH2 refined with riding coordinates:
 C16(H16A,H16B), C7(H7A,H7B), C1A(H1AA,H1AB), C1B(H1BA,H1BB), C30(H30A,H30B),
 C29(H29A,H29B)
4.b Aromatic/amide H refined with riding coordinates:
 C22(H22), C13(H13), C34(H34), C33(H33), C36(H36), C35(H35), C19(H19),
 C18(H18), C9(H9), C24(H24), C20(H20), C21(H21), C12(H12), C11(H11), C23(H23),
 C10(H10), C27(H27), C26(H26), C1D(H1D), C1E(H1E), C1F(H1F), C1H(H1H)
4.c Fitted hexagon refined as free rotating group:
 N4(C34,C33,C32,C36,C35)
;
_olex2_submission_special_instructions 'No special instructions were received'

loop_
_space_group_symop_id
_space_group_symop_operation_xyz
1 'x, y, z'
2 '-x, -y, -z'

loop_
_atom_site_label
_atom_site_type_symbol
_atom_site_fract_x
_atom_site_fract_y
_atom_site_fract_z
_atom_site_U_iso_or_equiv
_atom_site_adp_type
_atom_site_occupancy
_atom_site_calc_flag
_atom_site_disorder_assembly
_atom_site_disorder_group
_atom_site_refinement_flags_posn
Re1 Re 0.527653(14) 0.520869(11) 0.213810(13) 0.01693(5) Uani 1 d . . .
Re2 Re 0.236969(15) 0.848618(12) 0.010370(13) 0.02147(5) Uani 1 d A . .
O7 O 0.3301(2) 0.55216(19) 0.2174(2) 0.0172(6) Uani 1 d . . .
O8 O 0.4320(2) 0.8168(2) 0.0122(2) 0.0235(6) Uani 1 d . . .
N2 N 0.2122(3) 0.6878(2) 0.1379(3) 0.0183(7) Uani 1 d . . .
C6 C 0.0586(4) 0.8666(3) 0.0239(4) 0.0308(10) Uani 1 d . . .
C5 C 0.2802(4) 0.9896(3) -0.1058(4) 0.0293(10) Uani 1 d . . .
C1 C 0.4868(4) 0.3733(3) 0.3168(4) 0.0258(9) Uani 1 d . . .
C2 C 0.7048(4) 0.5155(3) 0.2078(3) 0.0243(9) Uani 1 d . . .
N1 N 0.5474(3) 0.6890(2) 0.1002(3) 0.0152(7) Uani 1 d . . .
C22 C 0.8712(4) 0.6987(4) -0.0721(4) 0.0293(10) Uani 1 d . . .
H22 H 0.9098 0.6937 -0.0207 0.035 Uiso 1 calc . . R
C16 C 0.6718(3) 0.7585(3) 0.0353(3) 0.0195(8) Uani 1 d . . .
H16A H 0.7260 0.7510 0.0800 0.023 Uiso 1 calc . . R
H16B H 0.6550 0.8353 0.0093 0.023 Uiso 1 calc . . R
C7 C 0.0871(4) 0.6183(3) 0.2010(3) 0.0232(9) Uani 1 d . . .
H7A H 0.1032 0.5414 0.2283 0.028 Uiso 1 calc . . R
H7B H 0.0344 0.6255 0.1552 0.028 Uiso 1 calc . . R
O5 O 0.3061(3) 1.0719(2) -0.1793(3) 0.0408(8) Uani 1 d . . .
O3 O 0.6042(3) 0.4268(2) 0.0358(2) 0.0299(7) Uani 1 d . . .
N3 N 0.4671(3) 0.5926(2) 0.3393(3) 0.0165(7) Uani 1 d . . .
C17 C 0.7445(4) 0.7280(3) -0.0587(3) 0.0200(8) Uani 1 d . . .
C3 C 0.5731(4) 0.4628(3) 0.1015(4) 0.0229(9) Uani 1 d . . .
O6 O -0.0494(3) 0.8765(2) 0.0303(3) 0.0427(9) Uani 1 d . . .
O1 O 0.4605(3) 0.2830(2) 0.3782(3) 0.0430(9) Uani 1 d . . .
O2 O 0.8135(3) 0.5158(3) 0.2008(3) 0.0393(8) Uani 1 d . . .
C8 C 0.0138(4) 0.6512(3) 0.2932(3) 0.0237(9) Uani 1 d . . .
C13 C -0.1030(4) 0.6979(3) 0.2983(4) 0.0272(10) Uani 1 d . . .
H13 H -0.1384 0.7087 0.2439 0.033 Uiso 1 calc . . R
N4 N 0.2372(3) 0.9199(2) 0.1331(3) 0.0270(8) Uani 1 d . . .
C34 C 0.1171(3) 0.9430(5) 0.1887(5) 0.041(3) Uani 0.569(7) d A 1 G
H34 H 0.0430 0.9308 0.1727 0.049 Uiso 0.569(7) calc A 1 R
C33 C 0.1076(6) 0.9844(6) 0.2680(5) 0.045(3) Uani 0.569(7) d A 1 G
H33 H 0.0272 0.9998 0.3052 0.054 Uiso 0.569(7) calc A 1 R
C32 C 0.2182(9) 1.0027(5) 0.2919(4) 0.032(2) Uani 0.569(7) d A 1 G
C36 C 0.3384(7) 0.9796(6) 0.2363(6) 0.032(3) Uani 0.569(7) d A 1 G
H36 H 0.4124 0.9918 0.2522 0.038 Uiso 0.569(7) calc A 1 R
C35 C 0.3479(4) 0.9382(5) 0.1569(5) 0.032(2) Uani 0.569(7) d A 1 G
H35 H 0.4283 0.9227 0.1197 0.038 Uiso 0.569(7) calc A 1 R
O4 O 0.2488(4) 0.7482(3) -0.1570(3) 0.0455(9) Uani 1 d A . .
C19 C 0.7578(4) 0.7072(3) -0.2241(3) 0.0285(10) Uani 1 d . . .
H19 H 0.7192 0.7092 -0.2747 0.034 Uiso 1 calc . . R
C18 C 0.6881(4) 0.7305(3) -0.1353(3) 0.0233(9) Uani 1 d . . .
H18 H 0.6029 0.7479 -0.1269 0.028 Uiso 1 calc . . R
C15 C 0.4403(3) 0.7241(3) 0.0821(3) 0.0165(8) Uani 1 d . . .
C9 C 0.0641(5) 0.6367(5) 0.3744(4) 0.0468(13) Uani 1 d . . .
H9 H 0.1417 0.6049 0.3727 0.056 Uiso 1 calc . . R
C14 C 0.3184(4) 0.6473(3) 0.1517(3) 0.0169(8) Uani 1 d . . .
C4 C 0.2443(4) 0.7838(3) -0.0928(4) 0.0323(11) Uani 1 d . . .
C24 C 0.3145(4) 0.5866(3) 0.5046(3) 0.0246(9) Uani 1 d . . .
H24 H 0.2471 0.5470 0.5668 0.030 Uiso 1 calc . . R
C20 C 0.8834(4) 0.6814(3) -0.2374(4) 0.0304(10) Uani 1 d . . .
H20 H 0.9302 0.6670 -0.2976 0.036 Uiso 1 calc . . R
C21 C 0.9400(4) 0.6768(4) -0.1624(4) 0.0371(12) Uani 1 d . . .
H21 H 1.0251 0.6588 -0.1717 0.044 Uiso 1 calc . . R
C12 C -0.1676(4) 0.7287(4) 0.3836(4) 0.0320(11) Uani 1 d . . .
H12 H -0.2463 0.7590 0.3865 0.038 Uiso 1 calc . . R
C11 C -0.1155(4) 0.7144(4) 0.4639(4) 0.0380(11) Uani 1 d . . .
H11 H -0.1583 0.7354 0.5209 0.046 Uiso 1 calc . . R
C23 C 0.3702(4) 0.5398(3) 0.4309(3) 0.0228(9) Uani 1 d . . .
H23 H 0.3393 0.4680 0.4452 0.027 Uiso 1 calc . . R
C25 C 0.3596(4) 0.6935(3) 0.4853(3) 0.0211(9) Uani 1 d A . .
C10 C 0.0008(5) 0.6689(5) 0.4592(4) 0.0546(15) Uani 1 d . . .
H10 H 0.0370 0.6597 0.5129 0.066 Uiso 1 calc . . R
C27 C 0.5152(4) 0.6944(3) 0.3232(3) 0.0238(9) Uani 1 d . . .
H27 H 0.5855 0.7308 0.2620 0.029 Uiso 1 calc . . R
C26 C 0.4642(4) 0.7467(3) 0.3939(3) 0.0251(9) Uani 1 d . . .
H26 H 0.4998 0.8170 0.3802 0.030 Uiso 1 calc . . R
O9 O 0.1876(4) 0.7067(3) 0.6297(3) 0.0567(11) Uani 1 d A . .
C28 C 0.2870(5) 0.7474(4) 0.5596(4) 0.0307(10) Uani 1 d . . .
C1A C 0.242(2) 0.9006(14) 0.5988(17) 0.050(2) Uani 0.431(7) d A 2 .
H1AA H 0.1517 0.8713 0.6235 0.060 Uiso 0.431(7) calc A 2 R
H1AB H 0.2684 0.8908 0.6609 0.060 Uiso 0.431(7) calc A 2 R
C1B C 0.2581(16) 1.0188(11) 0.5315(11) 0.050(2) Uani 0.431(7) d A 2 .
H1BA H 0.1984 1.0584 0.5690 0.060 Uiso 0.431(7) calc A 2 R
H1BB H 0.3465 1.0508 0.5129 0.060 Uiso 0.431(7) calc A 2 R
O12 O 0.1042(8) 1.0430(5) 0.4483(5) 0.070(3) Uani 0.569(7) d A 1 .
O11 O 0.3237(11) 1.0457(6) 0.3990(7) 0.051(2) Uani 0.569(7) d A 1 .
O13 O 0.2293(14) 1.0254(8) 0.4355(9) 0.038(3) Uani 0.431(7) d A 2 .
C30 C 0.3275(13) 1.0388(8) 0.5036(9) 0.050(2) Uani 0.569(7) d A 1 .
H30A H 0.2704 1.0891 0.5272 0.060 Uiso 0.569(7) calc A 1 R
H30B H 0.4154 1.0614 0.4970 0.060 Uiso 0.569(7) calc A 1 R
O14 O 0.4426(9) 1.0529(7) 0.3397(7) 0.049(3) Uani 0.431(7) d A 2 .
C31 C 0.2065(15) 1.0320(11) 0.3897(10) 0.046(3) Uani 0.569(7) d A 1 .
C1C C 0.2916(15) 0.9938(10) 0.2754(12) 0.027(3) Uani 0.431(7) d A 2 .
C1D C 0.1694(12) 0.9516(10) 0.2933(10) 0.037(3) Uani 0.431(7) d A 2 .
H1D H 0.1014 0.9459 0.3547 0.044 Uiso 0.431(7) calc A 2 R
C1E C 0.1500(13) 0.9178(12) 0.2176(10) 0.038(4) Uani 0.431(7) d A 2 .
H1E H 0.0656 0.8911 0.2291 0.045 Uiso 0.431(7) calc A 2 R
C1F C 0.3900(13) 1.0025(9) 0.1806(10) 0.031(3) Uani 0.431(7) d A 2 .
H1F H 0.4747 1.0327 0.1635 0.037 Uiso 0.431(7) calc A 2 R
C1G C 0.3319(17) 1.0290(11) 0.3534(13) 0.041(4) Uani 0.431(7) d A 2 .
C1H C 0.3531(12) 0.9638(10) 0.1155(12) 0.032(2) Uani 0.431(7) d A 2 .
H1H H 0.4168 0.9691 0.0519 0.038 Uiso 0.431(7) calc A 2 R
C29 C 0.2862(15) 0.9249(10) 0.5844(12) 0.050(2) Uani 0.569(7) d A 1 .
H29A H 0.3063 0.9176 0.6485 0.060 Uiso 0.569(7) calc A 1 R
H29B H 0.1932 0.9067 0.6037 0.060 Uiso 0.569(7) calc A 1 R
O15 O 0.325(3) 0.841(3) 0.535(2) 0.029(4) Uani 0.431(7) d A 2 .
O10 O 0.358(2) 0.853(2) 0.5350(18) 0.040(4) Uani 0.569(7) d A 1 .

loop_
_atom_site_aniso_label
_atom_site_aniso_U_11
_atom_site_aniso_U_22
_atom_site_aniso_U_33
_atom_site_aniso_U_23
_atom_site_aniso_U_13
_atom_site_aniso_U_12
Re1 0.01783(8) 0.01487(8) 0.02088(9) -0.00875(7) -0.00777(7) 0.00501(6)
Re2 0.01805(9) 0.01625(8) 0.02783(10) -0.00558(7) -0.00773(7) 0.00545(6)
O7 0.0155(13) 0.0145(13) 0.0195(14) -0.0044(11) -0.0054(11) 0.0010(10)
O8 0.0131(14) 0.0174(13) 0.0279(16) 0.0003(12) -0.0011(12) 0.0049(10)
N2 0.0134(16) 0.0146(15) 0.0238(18) -0.0072(14) -0.0017(14) 0.0002(12)
C6 0.035(3) 0.015(2) 0.044(3) -0.010(2) -0.016(2) 0.0018(18)
C5 0.028(2) 0.026(2) 0.041(3) -0.015(2) -0.017(2) 0.0066(18)
C1 0.030(2) 0.026(2) 0.031(3) -0.018(2) -0.016(2) 0.0104(18)
C2 0.026(2) 0.023(2) 0.033(3) -0.0165(19) -0.015(2) 0.0107(17)
N1 0.0118(15) 0.0154(15) 0.0178(17) -0.0076(13) -0.0023(13) -0.0001(12)
C22 0.016(2) 0.050(3) 0.029(2) -0.023(2) -0.0079(19) 0.0063(19)
C16 0.0135(19) 0.0199(19) 0.021(2) -0.0081(17) 0.0001(16) -0.0007(14)
C7 0.0144(19) 0.021(2) 0.033(2) -0.0112(19) -0.0055(18) 0.0011(15)
O5 0.047(2) 0.0241(16) 0.039(2) 0.0025(16) -0.0144(17) 0.0028(14)
O3 0.0382(18) 0.0297(16) 0.0329(18) -0.0210(15) -0.0161(15) 0.0128(13)
N3 0.0181(17) 0.0148(15) 0.0169(17) -0.0054(13) -0.0069(14) 0.0027(12)
C17 0.0161(19) 0.0219(19) 0.021(2) -0.0103(17) -0.0019(16) 0.0016(15)
C3 0.023(2) 0.0166(19) 0.032(2) -0.0074(18) -0.0156(19) 0.0061(16)
O6 0.0229(17) 0.0283(17) 0.082(3) -0.0191(18) -0.0258(18) 0.0085(13)
O1 0.070(3) 0.0186(16) 0.041(2) -0.0032(15) -0.0279(19) 0.0043(15)
O2 0.0269(18) 0.0435(19) 0.060(2) -0.0265(18) -0.0221(17) 0.0129(14)
C8 0.0128(19) 0.028(2) 0.023(2) -0.0052(18) -0.0001(17) -0.0042(16)
C13 0.018(2) 0.029(2) 0.037(3) -0.013(2) -0.0103(19) 0.0020(16)
N4 0.031(2) 0.0163(16) 0.028(2) -0.0037(15) -0.0070(17) -0.0010(14)
C34 0.032(6) 0.051(6) 0.044(7) -0.029(6) -0.002(5) -0.012(5)
C33 0.036(6) 0.038(5) 0.050(6) -0.021(5) 0.006(5) -0.003(4)
C32 0.041(6) 0.015(4) 0.028(5) 0.000(4) -0.002(5) -0.004(5)
C36 0.049(8) 0.033(5) 0.026(7) -0.022(5) -0.016(5) 0.011(5)
C35 0.040(3) 0.021(4) 0.047(7) -0.010(5) -0.036(4) 0.017(3)
O4 0.067(3) 0.043(2) 0.040(2) -0.0214(18) -0.0306(19) 0.0216(18)
C19 0.031(2) 0.029(2) 0.026(2) -0.014(2) -0.0043(19) -0.0045(18)
C18 0.017(2) 0.026(2) 0.025(2) -0.0096(19) -0.0037(17) 0.0021(16)
C15 0.0151(19) 0.0153(18) 0.021(2) -0.0095(16) -0.0046(16) 0.0043(14)
C9 0.028(3) 0.080(4) 0.026(3) -0.013(3) -0.009(2) 0.022(2)
C14 0.0175(19) 0.0154(18) 0.019(2) -0.0097(16) -0.0042(16) 0.0006(14)
C4 0.037(3) 0.024(2) 0.033(3) -0.003(2) -0.017(2) 0.0136(19)
C24 0.025(2) 0.028(2) 0.015(2) -0.0038(18) -0.0034(17) -0.0033(17)
C20 0.030(2) 0.034(2) 0.025(2) -0.019(2) 0.0046(19) -0.0010(19)
C21 0.019(2) 0.058(3) 0.039(3) -0.031(3) -0.001(2) 0.011(2)
C12 0.021(2) 0.034(2) 0.040(3) -0.015(2) -0.007(2) 0.0043(18)
C11 0.031(3) 0.050(3) 0.029(3) -0.019(2) 0.001(2) 0.003(2)
C23 0.028(2) 0.0167(19) 0.021(2) -0.0033(17) -0.0073(18) -0.0024(16)
C25 0.025(2) 0.024(2) 0.014(2) -0.0069(17) -0.0059(17) 0.0090(16)
C10 0.035(3) 0.102(5) 0.028(3) -0.025(3) -0.011(2) 0.020(3)
C27 0.025(2) 0.0184(19) 0.022(2) -0.0055(17) -0.0028(18) -0.0035(16)
C26 0.032(2) 0.0188(19) 0.021(2) -0.0076(17) -0.0030(18) 0.0010(17)
O9 0.043(2) 0.087(3) 0.036(2) -0.037(2) 0.0082(18) 0.005(2)
C28 0.041(3) 0.033(3) 0.020(2) -0.010(2) -0.014(2) 0.014(2)
C1A 0.087(7) 0.029(4) 0.028(4) -0.017(3) -0.005(4) 0.015(4)
C1B 0.087(7) 0.029(4) 0.028(4) -0.017(3) -0.005(4) 0.015(4)
O12 0.103(7) 0.046(4) 0.034(4) -0.012(3) 0.010(4) 0.032(4)
O11 0.088(7) 0.029(4) 0.024(5) -0.011(3) -0.002(5) -0.005(4)
O13 0.066(7) 0.013(4) 0.027(6) -0.007(5) -0.005(6) 0.009(4)
C30 0.087(7) 0.029(4) 0.028(4) -0.017(3) -0.005(4) 0.015(4)
O14 0.058(6) 0.052(5) 0.047(6) -0.034(5) -0.012(5) -0.002(4)
C31 0.074(9) 0.027(5) 0.024(6) -0.009(5) 0.000(6) 0.010(5)
C1C 0.029(7) 0.021(5) 0.033(8) -0.010(5) -0.015(6) 0.010(5)
C1D 0.024(7) 0.037(7) 0.028(6) -0.002(6) 0.009(5) -0.019(6)
C1E 0.026(6) 0.063(8) 0.022(6) -0.022(6) 0.003(5) -0.025(6)
C1F 0.039(7) 0.019(5) 0.023(6) 0.000(5) -0.005(5) 0.009(5)
C1G 0.057(9) 0.022(6) 0.027(8) -0.002(6) 0.000(7) 0.005(5)
C1H 0.040(3) 0.021(4) 0.047(7) -0.010(5) -0.036(4) 0.017(3)
C29 0.087(7) 0.029(4) 0.028(4) -0.017(3) -0.005(4) 0.015(4)
O15 0.051(11) 0.024(9) 0.013(5) -0.015(5) -0.002(6) 0.005(7)
O10 0.061(10) 0.016(5) 0.044(6) -0.018(4) -0.009(6) 0.005(6)

loop_
_atom_type_symbol
_atom_type_description
_atom_type_scat_dispersion_real
_atom_type_scat_dispersion_imag
_atom_type_scat_source
C C 0.0033 0.0016 'International Tables Vol C Tables 4.2.6.8 and 6.1.1.4'
H H 0.0000 0.0000 'International Tables Vol C Tables 4.2.6.8 and 6.1.1.4'
N N 0.0061 0.0033 'International Tables Vol C Tables 4.2.6.8 and 6.1.1.4'
O O 0.0106 0.0060 'International Tables Vol C Tables 4.2.6.8 and 6.1.1.4'
Re Re -1.0185 7.2310 'International Tables Vol C Tables 4.2.6.8 and 6.1.1.4'

loop_
_geom_angle_atom_site_label_1
_geom_angle_atom_site_label_2
_geom_angle_atom_site_label_3
_geom_angle
O7 Re1 N1 75.86(10)
O7 Re1 N3 78.85(10)
C1 Re1 O7 96.79(14)
C1 Re1 N1 172.65(14)
C1 Re1 N3 92.42(14)
C1 Re1 C3 89.22(17)
C2 Re1 O7 171.59(12)
C2 Re1 C1 90.07(18)
C2 Re1 N1 97.24(15)
C2 Re1 N3 96.06(14)
C2 Re1 C3 86.68(16)
N1 Re1 N3 86.03(11)
C3 Re1 O7 98.23(13)
C3 Re1 N1 91.99(14)
C3 Re1 N3 176.79(14)
O8 Re2 N2 75.61(10)
O8 Re2 N4 83.05(11)
N2 Re2 N4 86.05(11)
C6 Re2 O8 174.05(16)
C6 Re2 N2 98.97(15)
C6 Re2 C5 87.68(18)
C6 Re2 N4 94.22(16)
C6 Re2 C4 88.53(19)
C5 Re2 O8 97.76(14)
C5 Re2 N2 173.34(15)
C5 Re2 N4 93.90(15)
C4 Re2 O8 94.10(15)
C4 Re2 N2 92.32(15)
C4 Re2 C5 87.42(18)
C4 Re2 N4 176.99(15)
C14 O7 Re1 115.2(2)
C15 O8 Re2 114.9(2)
C7 N2 Re2 125.0(2)
C14 N2 Re2 116.2(2)
C14 N2 C7 118.5(3)
O6 C6 Re2 178.4(4)
O5 C5 Re2 176.5(4)
O1 C1 Re1 178.5(4)
O2 C2 Re1 177.5(4)
C16 N1 Re1 124.9(2)
C15 N1 Re1 115.5(2)
C15 N1 C16 119.2(3)
C21 C22 C17 120.2(4)
N1 C16 C17 112.5(3)
N2 C7 C8 111.2(3)
C23 N3 Re1 120.3(2)
C23 N3 C27 117.3(3)
C27 N3 Re1 122.1(3)
C22 C17 C16 120.7(4)
C18 C17 C22 118.2(4)
C18 C17 C16 121.0(3)
O3 C3 Re1 177.4(3)
C13 C8 C7 122.1(4)
C9 C8 C7 119.6(4)
C9 C8 C13 118.3(4)
C12 C13 C8 120.8(4)
C34 N4 Re2 116.1(2)
C34 N4 C35 120.0
C35 N4 Re2 123.9(2)
C1E N4 Re2 132.2(6)
C1E N4 C34 26.8(7)
C1E N4 C35 99.7(6)
C1E N4 C1H 116.0(9)
C1H N4 Re2 111.5(7)
C1H N4 C34 128.5(7)
C1H N4 C35 23.1(6)
N4 C34 C33 120.0
C34 C33 C32 120.0
C33 C32 C31 120.5(8)
C36 C32 C33 120.0
C36 C32 C31 118.9(8)
C35 C36 C32 120.0
C36 C35 N4 120.0
C20 C19 C18 120.3(4)
C19 C18 C17 120.7(4)
O8 C15 N1 125.7(3)
O8 C15 C14 118.9(3)
N1 C15 C14 115.4(3)
C8 C9 C10 121.1(4)
O7 C14 N2 128.1(3)
O7 C14 C15 117.7(3)
N2 C14 C15 114.1(3)
O4 C4 Re2 177.8(4)
C23 C24 C25 119.3(4)
C21 C20 C19 120.0(4)
C20 C21 C22 120.6(4)
C11 C12 C13 120.1(4)
C12 C11 C10 119.5(4)
N3 C23 C24 123.3(3)
C24 C25 C28 118.2(4)
C26 C25 C24 118.0(3)
C26 C25 C28 123.6(4)
C11 C10 C9 120.1(5)
N3 C27 C26 122.6(4)
C27 C26 C25 119.3(3)
O9 C28 C25 123.3(4)
O9 C28 O10 126.4(10)
O15 C28 C25 115.1(13)
O15 C28 O9 120.7(14)
O15 C28 O10 12(2)
O10 C28 C25 110.2(10)
C1B C1A O15 109.1(16)
O13 C1B C1A 106.3(11)
C31 O11 C30 117.5(12)
C1G O13 C1B 115.2(15)
O11 C30 C29 111.4(8)
O12 C31 C32 123.4(13)
O12 C31 O11 125.4(13)
O11 C31 C32 111.2(11)
C1D C1C C1F 118.9(13)
C1D C1C C1G 124.5(14)
C1F C1C C1G 116.6(14)
C1C C1D C1E 117.5(11)
N4 C1E C1D 125.6(11)
C1H C1F C1C 115.3(13)
O13 C1G C1C 110.9(15)
O14 C1G O13 127.3(17)
O14 C1G C1C 121.7(14)
N4 C1H C1F 126.5(13)
O10 C29 C30 105.9(12)
C28 O15 C1A 116.0(18)
C29 O10 C28 115.7(14)

loop_
_geom_bond_atom_site_label_1
_geom_bond_atom_site_label_2
_geom_bond_distance
Re1 O7 2.164(2)
Re1 C1 1.907(4)
Re1 C2 1.898(4)
Re1 N1 2.169(3)
Re1 N3 2.219(3)
Re1 C3 1.929(4)
Re2 O8 2.155(3)
Re2 N2 2.174(3)
Re2 C6 1.904(5)
Re2 C5 1.919(5)
Re2 N4 2.249(3)
Re2 C4 1.918(5)
O7 C14 1.288(4)
O8 C15 1.280(4)
N2 C7 1.474(4)
N2 C14 1.299(5)
C6 O6 1.155(5)
C5 O5 1.157(5)
C1 O1 1.159(5)
C2 O2 1.153(5)
N1 C16 1.471(4)
N1 C15 1.306(5)
C22 C17 1.394(5)
C22 C21 1.392(6)
C16 C17 1.508(5)
C7 C8 1.508(5)
O3 C3 1.147(4)
N3 C23 1.341(5)
N3 C27 1.349(4)
C17 C18 1.393(5)
C8 C13 1.390(5)
C8 C9 1.373(6)
C13 C12 1.389(6)
N4 C34 1.3900
N4 C35 1.3900
N4 C1E 1.267(13)
N4 C1H 1.304(13)
C34 C33 1.3900
C33 C32 1.3900
C32 C36 1.3900
C32 C31 1.535(13)
C36 C35 1.3900
O4 C4 1.150(5)
C19 C18 1.387(5)
C19 C20 1.369(6)
C15 C14 1.501(5)
C9 C10 1.391(6)
C24 C23 1.372(5)
C24 C25 1.387(5)
C20 C21 1.367(6)
C12 C11 1.375(6)
C11 C10 1.377(6)
C25 C26 1.384(5)
C25 C28 1.492(5)
C27 C26 1.384(5)
O9 C28 1.186(5)
C28 O15 1.18(3)
C28 O10 1.46(2)
C1A C1B 1.471(18)
C1A O15 1.49(3)
C1B O13 1.46(2)
O12 C31 1.205(15)
O11 C30 1.466(15)
O11 C31 1.340(19)
O13 C1G 1.32(2)
C30 C29 1.483(13)
O14 C1G 1.184(19)
C1C C1D 1.358(16)
C1C C1F 1.401(16)
C1C C1G 1.51(2)
C1D C1E 1.370(17)
C1F C1H 1.356(17)
C29 O10 1.44(3)
